data_4515554
loop_
_publ_author_name
'Huang, Liang-Zhu'
'Xuan, Zi'
'Jeon, Hyun Ji'
'Du, Zhen-Ting'
'Kim, Ju Hyun'
'Lee, Sang-gi'

_publ_section_title
;
 Asymmetric Rh(II)/Pd(0) Relay Catalysis: Synthesis of \a-Quaternary
 Chiral \b-Lactams through Enantioselective C--H
 Insertion/Diastereoselective Allylation of Diazoamides
;
_journal_issue 8
_journal_name_full 'ACS Catalysis'
_journal_page_first 7340
_journal_paper_doi 10.1021/acscatal.8b01687
_journal_volume 8
_journal_year 2018
_chemical_formula_sum 'C23 H25 N O2'
_chemical_formula_weight 347.44
_space_group_crystal_system monoclinic
_space_group_IT_number 4
_space_group_name_Hall 'P 2yb'
_space_group_name_H-M_alt 'P 1 21 1'
_atom_sites_solution_hydrogens geom
_audit_creation_method 'APEX2 v2014.1-1'
_cell_angle_alpha 90
_cell_angle_beta 96.3296(15)
_cell_angle_gamma 90
_cell_formula_units_Z 2
_cell_length_a 9.3560(3)
_cell_length_b 10.7541(3)
_cell_length_c 9.6715(3)
_cell_measurement_reflns_used 9884
_cell_measurement_temperature 296(2)
_cell_measurement_theta_max 28.4869
_cell_measurement_theta_min 2.8422
_cell_volume 967.17(5)
_computing_cell_refinement 'SAINT V8.34A (Bruker AXS Inc., 2013)'
_computing_data_collection 'Bruker Instrument Service v2013.12.0.0'
_computing_data_reduction 'SAINT V8.34A (Bruker AXS Inc., 2013)'
_computing_structure_refinement 'SHELXL-2013 (Sheldrick, 2013)'
_diffrn_ambient_temperature 296(2)
_diffrn_measured_fraction_theta_full 0.999
_diffrn_measured_fraction_theta_max 0.994
_diffrn_measurement_device_type 'Bruker APEX-II CCD'
_diffrn_measurement_method '\f and \w scans'
_diffrn_radiation_type MoK\a
_diffrn_radiation_wavelength 0.71073
_diffrn_reflns_av_R_equivalents 0.0333
_diffrn_reflns_av_unetI/netI 0.0219
_diffrn_reflns_Laue_measured_fraction_full 0.999
_diffrn_reflns_Laue_measured_fraction_max 0.994
_diffrn_reflns_limit_h_max 12
_diffrn_reflns_limit_h_min -12
_diffrn_reflns_limit_k_max 14
_diffrn_reflns_limit_k_min -14
_diffrn_reflns_limit_l_max 13
_diffrn_reflns_limit_l_min -13
_diffrn_reflns_number 31903
_diffrn_reflns_point_group_measured_fraction_full 0.999
_diffrn_reflns_point_group_measured_fraction_max 0.993
_diffrn_reflns_theta_full 25.242
_diffrn_reflns_theta_max 28.686
_diffrn_reflns_theta_min 2.119
_exptl_absorpt_coefficient_mu 0.075
_exptl_absorpt_correction_T_max 0.99
_exptl_absorpt_correction_T_min 0.94
_exptl_absorpt_correction_type multi-scan
_exptl_absorpt_process_details 'SADABS V2012/1 (Bruker AXS Inc.)'
_exptl_crystal_colour colourless
_exptl_crystal_density_diffrn 1.193
_exptl_crystal_description block
_exptl_crystal_F_000 372
_exptl_crystal_size_max 0.320
_exptl_crystal_size_mid 0.180
_exptl_crystal_size_min 0.100
_refine_diff_density_max 0.240
_refine_diff_density_min -0.178
_refine_diff_density_rms 0.039
_refine_ls_abs_structure_details
;
 Flack x determined using 2049 quotients [(I+)-(I-)]/[(I+)+(I-)]
 (Parsons and Flack (2004), Acta Cryst. A60, s61).
;
_refine_ls_abs_structure_Flack 0.3(3)
_refine_ls_extinction_method none
_refine_ls_goodness_of_fit_ref 1.023
_refine_ls_hydrogen_treatment constr
_refine_ls_matrix_type full
_refine_ls_number_parameters 238
_refine_ls_number_reflns 4963
_refine_ls_number_restraints 1
_refine_ls_restrained_S_all 1.022
_refine_ls_R_factor_all 0.0402
_refine_ls_R_factor_gt 0.0352
_refine_ls_shift/su_max 0.000
_refine_ls_shift/su_mean 0.000
_refine_ls_structure_factor_coef Fsqd
_refine_ls_weighting_details 'w=1/[\s^2^(Fo^2^)+(0.0502P)^2^+0.1476P] where P=(Fo^2^+2Fc^2^)/3'
_refine_ls_weighting_scheme calc
_refine_ls_wR_factor_gt 0.0874
_refine_ls_wR_factor_ref 0.0914
_reflns_Friedel_coverage 0.899
_reflns_Friedel_fraction_full 0.999
_reflns_Friedel_fraction_max 0.992
_reflns_number_gt 4553
_reflns_number_total 4963
_reflns_threshold_expression 'I > 2\s(I)'
_cod_data_source_file cs8b01687_si_002.cif
_cod_data_source_block ye673P21
_cod_original_sg_symbol_H-M 'P 21'
_cod_database_code 4515554
_shelx_space_group_comment
;
The symmetry employed for this shelxl refinement is uniquely defined
by the following loop, which should always be used as a source of
symmetry information in preference to the above space-group names.
They are only intended as comments.
;
_shelx_estimated_absorpt_t_min 0.976
_shelx_estimated_absorpt_t_max 0.992
_shelxl_version_number 2013-4

loop_
_space_group_symop_operation_xyz
'x, y, z'
'-x, y+1/2, -z'

loop_
_atom_site_label
_atom_site_type_symbol
_atom_site_fract_x
_atom_site_fract_y
_atom_site_fract_z
_atom_site_U_iso_or_equiv
_atom_site_adp_type
_atom_site_occupancy
_atom_site_site_symmetry_order
_atom_site_calc_flag
_atom_site_refinement_flags_posn
_atom_site_refinement_flags_adp
C1 C 1.03504(17) 0.81940(15) 0.57755(17) 0.0190(3) Uani 1 1 d . .
C2 C 0.95039(17) 0.74679(14) 0.45774(16) 0.0179(3) Uani 1 1 d . .
C3 C 0.88526(16) 0.67262(16) 0.57849(16) 0.0185(3) Uani 1 1 d . .
H3 H 0.9206 0.5868 0.5841 0.022 Uiso 1 1 calc R U
C4 C 1.00852(19) 0.75124(18) 0.82959(17) 0.0248(3) Uani 1 1 d . .
C5 C 0.9211(3) 0.6482(2) 0.8877(2) 0.0447(6) Uani 1 1 d . .
H5A H 0.9459 0.5698 0.8492 0.067 Uiso 1 1 calc R U
H5B H 0.8205 0.6640 0.8635 0.067 Uiso 1 1 calc R U
H5C H 0.9418 0.6457 0.9871 0.067 Uiso 1 1 calc R U
C6 C 1.1677(3) 0.7218(3) 0.8652(2) 0.0532(7) Uani 1 1 d . .
H6A H 1.2243 0.7860 0.8289 0.080 Uiso 1 1 calc R U
H6B H 1.1891 0.6434 0.8247 0.080 Uiso 1 1 calc R U
H6C H 1.1898 0.7175 0.9644 0.080 Uiso 1 1 calc R U
C7 C 0.9708(4) 0.8761(2) 0.8872(2) 0.0520(7) Uani 1 1 d . .
H7A H 0.8704 0.8926 0.8623 0.078 Uiso 1 1 calc R U
H7B H 1.0269 0.9398 0.8492 0.078 Uiso 1 1 calc R U
H7C H 0.9912 0.8754 0.9867 0.078 Uiso 1 1 calc R U
C8 C 1.05217(17) 0.66975(17) 0.37593(17) 0.0222(3) Uani 1 1 d . .
H8A H 1.1184 0.6238 0.4413 0.027 Uiso 1 1 calc R U
H8B H 0.9958 0.6098 0.3182 0.027 Uiso 1 1 calc R U
C9 C 1.1366(2) 0.7477(2) 0.2857(2) 0.0333(4) Uani 1 1 d . .
H9 H 1.0871 0.8097 0.2333 0.040 Uiso 1 1 calc R U
C10 C 1.2740(3) 0.7362(3) 0.2739(2) 0.0496(6) Uani 1 1 d . .
H10A H 1.3277 0.6753 0.3244 0.059 Uiso 1 1 calc R U
H10B H 1.3179 0.7888 0.2151 0.059 Uiso 1 1 calc R U
C11 C 0.84558(17) 0.82593(16) 0.36249(17) 0.0208(3) Uani 1 1 d . .
C12 C 0.74593(18) 0.76498(17) 0.25046(17) 0.0224(3) Uani 1 1 d . .
C13 C 0.6802(2) 0.8398(2) 0.1435(2) 0.0328(4) Uani 1 1 d . .
H13 H 0.6974 0.9250 0.1444 0.039 Uiso 1 1 calc R U
C14 C 0.5894(2) 0.7873(2) 0.0362(2) 0.0411(5) Uani 1 1 d . .
H14 H 0.5468 0.8375 -0.0351 0.049 Uiso 1 1 calc R U
C15 C 0.5619(2) 0.6619(3) 0.0345(2) 0.0410(5) Uani 1 1 d . .
H15 H 0.5013 0.6273 -0.0381 0.049 Uiso 1 1 calc R U
C16 C 0.6243(2) 0.5871(2) 0.1405(2) 0.0362(5) Uani 1 1 d . .
H16 H 0.6043 0.5024 0.1398 0.043 Uiso 1 1 calc R U
C17 C 0.71704(19) 0.63792(16) 0.24842(19) 0.0259(4) Uani 1 1 d . .
H17 H 0.7596 0.5870 0.3191 0.031 Uiso 1 1 calc R U
C18 C 0.72601(17) 0.67762(17) 0.59227(16) 0.0217(3) Uani 1 1 d . .
C19 C 0.6551(2) 0.78964(18) 0.6086(2) 0.0291(4) Uani 1 1 d . .
H19 H 0.7056 0.8642 0.6103 0.035 Uiso 1 1 calc R U
C20 C 0.5080(2) 0.7900(2) 0.6222(2) 0.0381(5) Uani 1 1 d . .
H20 H 0.4607 0.8650 0.6321 0.046 Uiso 1 1 calc R U
C21 C 0.4327(2) 0.6797(3) 0.6212(2) 0.0424(5) Uani 1 1 d . .
H21 H 0.3347 0.6805 0.6298 0.051 Uiso 1 1 calc R U
C22 C 0.5028(2) 0.5684(2) 0.6075(2) 0.0391(5) Uani 1 1 d . .
H22 H 0.4522 0.4940 0.6086 0.047 Uiso 1 1 calc R U
C23 C 0.6489(2) 0.56695(19) 0.59183(19) 0.0283(4) Uani 1 1 d . .
H23 H 0.6952 0.4916 0.5810 0.034 Uiso 1 1 calc R U
N1 N 0.97524(15) 0.75437(13) 0.67632(14) 0.0209(3) Uani 1 1 d . .
O1 O 1.12793(14) 0.89905(12) 0.58498(14) 0.0266(3) Uani 1 1 d . .
O2 O 0.84690(15) 0.93874(12) 0.37428(15) 0.0334(3) Uani 1 1 d . .

loop_
_atom_site_aniso_label
_atom_site_aniso_U_11
_atom_site_aniso_U_22
_atom_site_aniso_U_33
_atom_site_aniso_U_23
_atom_site_aniso_U_13
_atom_site_aniso_U_12
C1 0.0200(7) 0.0174(7) 0.0194(7) -0.0005(6) 0.0013(6) 0.0021(6)
C2 0.0198(7) 0.0157(7) 0.0183(7) -0.0008(6) 0.0019(5) -0.0010(6)
C3 0.0196(7) 0.0164(6) 0.0193(7) 0.0005(6) 0.0018(5) 0.0000(6)
C4 0.0307(9) 0.0280(8) 0.0157(7) 0.0008(6) 0.0027(6) -0.0006(7)
C5 0.0670(15) 0.0416(13) 0.0245(10) 0.0106(8) 0.0012(9) -0.0163(11)
C6 0.0368(12) 0.096(2) 0.0253(10) 0.0039(11) -0.0035(9) 0.0085(12)
C7 0.102(2) 0.0311(11) 0.0247(10) -0.0034(8) 0.0130(12) 0.0092(12)
C8 0.0229(7) 0.0234(7) 0.0203(7) -0.0031(6) 0.0019(6) 0.0017(7)
C9 0.0387(10) 0.0377(10) 0.0250(9) 0.0026(8) 0.0108(8) 0.0024(9)
C10 0.0397(12) 0.0778(18) 0.0334(11) -0.0065(11) 0.0136(9) -0.0140(12)
C11 0.0226(7) 0.0197(7) 0.0201(7) 0.0014(6) 0.0019(6) 0.0003(6)
C12 0.0210(8) 0.0257(8) 0.0203(8) 0.0008(6) 0.0017(6) 0.0016(6)
C13 0.0350(10) 0.0325(10) 0.0295(10) 0.0038(8) -0.0029(8) 0.0082(8)
C14 0.0382(11) 0.0510(14) 0.0308(10) 0.0048(9) -0.0112(8) 0.0115(10)
C15 0.0307(10) 0.0575(14) 0.0316(10) -0.0089(10) -0.0102(8) -0.0004(10)
C16 0.0346(10) 0.0365(11) 0.0356(11) -0.0060(8) -0.0043(8) -0.0083(8)
C17 0.0258(8) 0.0271(9) 0.0237(8) 0.0009(7) -0.0020(7) -0.0017(7)
C18 0.0203(7) 0.0261(8) 0.0185(7) 0.0006(6) 0.0016(6) 0.0006(7)
C19 0.0297(9) 0.0296(9) 0.0281(9) 0.0004(7) 0.0045(7) 0.0072(7)
C20 0.0324(10) 0.0523(13) 0.0299(10) 0.0002(9) 0.0050(8) 0.0180(9)
C21 0.0208(8) 0.0775(16) 0.0294(10) -0.0041(11) 0.0041(7) 0.0019(11)
C22 0.0287(10) 0.0546(13) 0.0349(10) -0.0075(10) 0.0079(8) -0.0155(9)
C23 0.0265(9) 0.0316(9) 0.0276(9) -0.0021(7) 0.0061(7) -0.0053(7)
N1 0.0242(7) 0.0215(7) 0.0166(6) 0.0008(5) 0.0010(5) -0.0029(5)
O1 0.0282(6) 0.0241(6) 0.0273(6) -0.0009(5) 0.0022(5) -0.0077(5)
O2 0.0406(8) 0.0181(6) 0.0392(8) 0.0004(5) -0.0065(6) 0.0028(5)

loop_
_atom_type_symbol
_atom_type_description
_atom_type_scat_dispersion_real
_atom_type_scat_dispersion_imag
_atom_type_scat_source
C C 0.0033 0.0016 'International Tables Vol C Tables 4.2.6.8 and 6.1.1.4'
H H 0.0000 0.0000 'International Tables Vol C Tables 4.2.6.8 and 6.1.1.4'
N N 0.0061 0.0033 'International Tables Vol C Tables 4.2.6.8 and 6.1.1.4'
O O 0.0106 0.0060 'International Tables Vol C Tables 4.2.6.8 and 6.1.1.4'

loop_
_geom_angle_atom_site_label_1
_geom_angle_atom_site_label_2
_geom_angle_atom_site_label_3
_geom_angle
O1 C1 N1 132.08(16)
O1 C1 C2 134.85(15)
N1 C1 C2 92.90(12)
C11 C2 C1 114.41(13)
C11 C2 C8 112.38(13)
C1 C2 C8 111.23(13)
C11 C2 C3 116.72(13)
C1 C2 C3 84.77(11)
C8 C2 C3 114.53(13)
N1 C3 C18 114.73(13)
N1 C3 C2 86.26(11)
C18 C3 C2 120.55(13)
N1 C3 H3 111.0
C18 C3 H3 111.0
C2 C3 H3 111.0
N1 C4 C7 108.48(16)
N1 C4 C5 108.91(15)
C7 C4 C5 110.77(18)
N1 C4 C6 108.85(15)
C7 C4 C6 111.3(2)
C5 C4 C6 108.47(19)
C4 C5 H5A 109.5
C4 C5 H5B 109.5
H5A C5 H5B 109.5
C4 C5 H5C 109.5
H5A C5 H5C 109.5
H5B C5 H5C 109.5
C4 C6 H6A 109.5
C4 C6 H6B 109.5
H6A C6 H6B 109.5
C4 C6 H6C 109.5
H6A C6 H6C 109.5
H6B C6 H6C 109.5
C4 C7 H7A 109.5
C4 C7 H7B 109.5
H7A C7 H7B 109.5
C4 C7 H7C 109.5
H7A C7 H7C 109.5
H7B C7 H7C 109.5
C9 C8 C2 113.17(15)
C9 C8 H8A 108.9
C2 C8 H8A 108.9
C9 C8 H8B 108.9
C2 C8 H8B 108.9
H8A C8 H8B 107.8
C10 C9 C8 125.8(2)
C10 C9 H9 117.1
C8 C9 H9 117.1
C9 C10 H10A 120.0
C9 C10 H10B 120.0
H10A C10 H10B 120.0
O2 C11 C12 120.11(15)
O2 C11 C2 119.93(15)
C12 C11 C2 119.90(14)
C17 C12 C13 119.03(16)
C17 C12 C11 122.90(15)
C13 C12 C11 118.07(16)
C14 C13 C12 120.17(19)
C14 C13 H13 119.9
C12 C13 H13 119.9
C15 C14 C13 120.51(19)
C15 C14 H14 119.7
C13 C14 H14 119.7
C14 C15 C16 119.99(19)
C14 C15 H15 120.0
C16 C15 H15 120.0
C15 C16 C17 120.3(2)
C15 C16 H16 119.8
C17 C16 H16 119.8
C12 C17 C16 119.96(17)
C12 C17 H17 120.0
C16 C17 H17 120.0
C23 C18 C19 119.11(15)
C23 C18 C3 119.04(16)
C19 C18 C3 121.84(16)
C18 C19 C20 119.99(19)
C18 C19 H19 120.0
C20 C19 H19 120.0
C21 C20 C19 120.3(2)
C21 C20 H20 119.8
C19 C20 H20 119.8
C22 C21 C20 119.99(17)
C22 C21 H21 120.0
C20 C21 H21 120.0
C21 C22 C23 120.2(2)
C21 C22 H22 119.9
C23 C22 H22 119.9
C22 C23 C18 120.4(2)
C22 C23 H23 119.8
C18 C23 H23 119.8
C1 N1 C4 131.33(14)
C1 N1 C3 96.07(12)
C4 N1 C3 131.81(13)

loop_
_geom_bond_atom_site_label_1
_geom_bond_atom_site_label_2
_geom_bond_distance
C1 O1 1.217(2)
C1 N1 1.354(2)
C1 C2 1.542(2)
C2 C11 1.528(2)
C2 C8 1.544(2)
C2 C3 1.590(2)
C3 N1 1.484(2)
C3 C18 1.511(2)
C3 H3 0.9800
C4 N1 1.481(2)
C4 C7 1.511(3)
C4 C5 1.521(3)
C4 C6 1.524(3)
C5 H5A 0.9600
C5 H5B 0.9600
C5 H5C 0.9600
C6 H6A 0.9600
C6 H6B 0.9600
C6 H6C 0.9600
C7 H7A 0.9600
C7 H7B 0.9600
C7 H7C 0.9600
C8 C9 1.497(3)
C8 H8A 0.9700
C8 H8B 0.9700
C9 C10 1.309(3)
C9 H9 0.9300
C10 H10A 0.9300
C10 H10B 0.9300
C11 O2 1.218(2)
C11 C12 1.500(2)
C12 C17 1.393(3)
C12 C13 1.398(2)
C13 C14 1.386(3)
C13 H13 0.9300
C14 C15 1.373(4)
C14 H14 0.9300
C15 C16 1.381(3)
C15 H15 0.9300
C16 C17 1.394(3)
C16 H16 0.9300
C17 H17 0.9300
C18 C23 1.392(3)
C18 C19 1.393(2)
C19 C20 1.396(3)
C19 H19 0.9300
C20 C21 1.379(4)
C20 H20 0.9300
C21 C22 1.378(4)
C21 H21 0.9300
C22 C23 1.392(3)
C22 H22 0.9300
C23 H23 0.9300
